data_2200201
loop_
_publ_author_name
'Lynch, Daniel E.'
'McClenaghan, Ian'
'Coles, Simon J.'

_publ_section_title
;
 2-Chloro-3-[4-(ethoxycarbonyl)-1-piperidyl]-1,4-naphthoquinone
;
_journal_issue 2
_journal_name_full 'Acta Crystallographica Section E'
_journal_page_first o125
_journal_page_last o126
_journal_paper_doi 10.1107/S1600536801000708
_journal_volume 57
_journal_year 2001
_chemical_formula_moiety 'C18 H18 Cl N O4'
_chemical_formula_sum 'C18 H18 Cl N O4'
_chemical_formula_weight 347.78
_chemical_name_systematic
;
2-Chloro-3-[4-(ethoxycarbonyl)-1-piperidyl]-1,4-naphthoquinone
;
_space_group_IT_number 14
_symmetry_cell_setting monoclinic
_symmetry_space_group_name_Hall '-P 2ybc'
_symmetry_space_group_name_H-M 'P 1 21/c 1'
_audit_creation_method SHELXL-97
_cell_angle_alpha 90.00
_cell_angle_beta 101.85(3)
_cell_angle_gamma 90.00
_cell_formula_units_Z 4
_cell_length_a 12.780(3)
_cell_length_b 16.931(3)
_cell_length_c 7.8532(16)
_cell_measurement_reflns_used 1591
_cell_measurement_temperature 298(2)
_cell_measurement_theta_max 27.5
_cell_measurement_theta_min 1.0
_cell_volume 1663.0(6)
_computing_cell_refinement 'DENZO and COLLECT'
_computing_data_collection 'DENZO (Otwinowski & Minor, 1997) and COLLECT (Hooft, 1998)'
_computing_data_reduction 'DENZO and COLLECT'
_computing_publication_material SHELXL97
_computing_structure_refinement 'SHELXL97 (Sheldrick, 1997)'
_computing_structure_solution 'SHELXS97 (Sheldrick, 1997)'
_diffrn_ambient_temperature 298(2)
_diffrn_detector_area_resol_mean 9.091
_diffrn_measured_fraction_theta_full .956
_diffrn_measured_fraction_theta_max .956
_diffrn_measurement_device_type 'Enraf Nonius KappaCCD area-detector'
_diffrn_measurement_method '\f and \w'
_diffrn_radiation_monochromator graphite
_diffrn_radiation_source 'Enraf Nonius FR591 rotating anode'
_diffrn_radiation_type MoK\a
_diffrn_radiation_wavelength .71073
_diffrn_reflns_av_R_equivalents .118
_diffrn_reflns_av_sigmaI/netI .1517
_diffrn_reflns_limit_h_max 15
_diffrn_reflns_limit_h_min -14
_diffrn_reflns_limit_k_max 19
_diffrn_reflns_limit_k_min -20
_diffrn_reflns_limit_l_max 9
_diffrn_reflns_limit_l_min -9
_diffrn_reflns_number 9954
_diffrn_reflns_theta_full 25.0
_diffrn_reflns_theta_max 25.0
_diffrn_reflns_theta_min 2.0
_diffrn_standards_decay_% 0
_diffrn_standards_number 0
_exptl_absorpt_coefficient_mu .252
_exptl_absorpt_correction_T_max .998
_exptl_absorpt_correction_T_min .895
_exptl_absorpt_correction_type multi-scan
_exptl_absorpt_process_details '(SORTAV; Blessing, 1995)'
_exptl_crystal_colour orange
_exptl_crystal_density_diffrn 1.389
_exptl_crystal_density_method 'not measured'
_exptl_crystal_description needle
_exptl_crystal_F_000 728
_exptl_crystal_size_max .45
_exptl_crystal_size_mid .02
_exptl_crystal_size_min .01
_refine_diff_density_max .19
_refine_diff_density_min -.22
_refine_ls_extinction_coef .0073(15)
_refine_ls_extinction_method SHELXL97
_refine_ls_goodness_of_fit_ref .922
_refine_ls_hydrogen_treatment constr
_refine_ls_matrix_type full
_refine_ls_number_parameters 238
_refine_ls_number_reflns 2802
_refine_ls_number_restraints 27
_refine_ls_restrained_S_all .922
_refine_ls_R_factor_all .201
_refine_ls_R_factor_gt .055
_refine_ls_shift/su_max <0.001
_refine_ls_shift/su_mean <0.001
_refine_ls_structure_factor_coef Fsqd
_refine_ls_weighting_details 'w = 1/[\s^2^(Fo^2^)+(0.0586P)^2^] where P = (Fo^2^+2Fc^2^)/3'
_refine_ls_weighting_scheme calc
_refine_ls_wR_factor_ref .154
_reflns_number_gt 1040
_reflns_number_total 2802
_reflns_threshold_expression I>2\s(I)
_cod_data_source_file ob6020.cif
_cod_data_source_block I
_cod_original_cell_volume 1663.1(6)
_cod_original_sg_symbol_H-M 'P 21/c'
_cod_database_code 2200201
_cod_database_fobs_code 2200201

loop_
_symmetry_equiv_pos_as_xyz
'x, y, z'
'-x, y+1/2, -z+1/2'
'-x, -y, -z'
'x, -y-1/2, z-1/2'

loop_
_atom_site_label
_atom_site_fract_x
_atom_site_fract_y
_atom_site_fract_z
_atom_site_U_iso_or_equiv
_atom_site_adp_type
_atom_site_calc_flag
_atom_site_refinement_flags
_atom_site_occupancy
_atom_site_disorder_assembly
_atom_site_disorder_group
_atom_site_type_symbol
C1 .8680(3) .0461(3) .2380(6) .0584(13) Uani d . 1 . . C
O1 .8973(2) .0793(2) .1157(4) .0865(11) Uani d . 1 . . O
C2 .8018(3) .0873(3) .3404(6) .0537(12) Uani d . 1 . . C
Cl2 .77616(10) .18514(8) .27846(17) .0864(5) Uani d . 1 . . Cl
C3 .7683(3) .0558(3) .4778(6) .0533(12) Uani d . 1 . . C
C4 .8034(3) -.0272(3) .5313(6) .0565(12) Uani d . 1 . . C
O4 .7686(3) -.0615(2) .6433(4) .0873(11) Uani d . 1 . . O
C5 .9145(3) -.1432(3) .4887(6) .0690(14) Uani d . 1 . . C
H5 .8970 -.1658 .5872 .083 Uiso calc R 1 . . H
C6 .9781(3) -.1847(3) .3958(7) .0746(15) Uani d . 1 . . C
H6 1.0022 -.2353 .4299 .089 Uiso calc R 1 . . H
C7 1.0047(4) -.1496(4) .2524(7) .0795(16) Uani d . 1 . . C
H7 1.0476 -.1768 .1898 .095 Uiso calc R 1 . . H
C8 .9694(3) -.0755(3) .2000(6) .0683(14) Uani d . 1 . . C
H8 .9883 -.0527 .1028 .082 Uiso calc R 1 . . H
C9 .9047(3) -.0341(3) .2935(6) .0522(12) Uani d . 1 . . C
C10 .8766(3) -.0682(3) .4364(6) .0514(12) Uani d . 1 . . C
N31 .6976(3) .0888(2) .5680(5) .0612(10) Uani d . 1 . . N
C32 .7219(3) .0921(3) .7569(6) .0666(13) Uani d . 1 . . C
H321 .7486 .1443 .7942 .080 Uiso calc R 1 . . H
H322 .7776 .0541 .8015 .080 Uiso calc R 1 . . H
C33 .6247(3) .0745(3) .8309(6) .0715(15) Uani d . 1 . . C
H331 .6426 .0801 .9564 .086 Uiso calc R 1 . . H
H332 .6025 .0203 .8042 .086 Uiso calc R 1 . . H
C34 .5335(3) .1298(3) .7565(6) .0620(13) Uani d . 1 A . C
H341 .5556 .1840 .7895 .074 Uiso calc R 1 . . H
C35 .5119(3) .1232(3) .5603(6) .0748(15) Uani d . 1 . . C
H351 .4557 .1600 .5108 .090 Uiso calc R 1 . . H
H352 .4865 .0703 .5267 .090 Uiso calc R 1 . . H
C36 .6100(3) .1402(3) .4858(6) .0744(14) Uani d . 1 . . C
H361 .5939 .1311 .3612 .089 Uiso calc R 1 . . H
H362 .6308 .1950 .5062 .089 Uiso calc R 1 . . H
C37 .4365(4) .1107(4) .8269(7) .0769(16) Uani d . 1 . . C
O37 .3804(3) .0549(3) .7853(5) .1216(16) Uani d . 1 A . O
O38 .4212(3) .1606(2) .9450(6) .1123(14) Uani d . 1 A . O
C39A .3515(8) .1423(7) 1.0760(16) .087(4) Uani d PDU .50 A 1 C
H39A .3222 .0893 1.0613 .104 Uiso calc PR .50 A 1 H
H39B .3900 .1493 1.1950 .104 Uiso calc PR .50 A 1 H
C40A .2664(8) .2043(8) 1.0238(17) .097(4) Uani d PDU .50 A 1 C
H40A .2962 .2556 1.0556 .145 Uiso calc PR .50 A 1 H
H40B .2086 .1946 1.0822 .145 Uiso calc PR .50 A 1 H
H40C .2401 .2023 .9002 .145 Uiso calc PR .50 A 1 H
C39B .3094(8) .1473(7) .9773(15) .072(3) Uani d PDU .50 A 2 C
H39C .2553 .1562 .8729 .086 Uiso calc PR .50 A 2 H
H39D .3014 .0944 1.0205 .086 Uiso calc PR .50 A 2 H
C40B .3047(9) .2091(7) 1.1144(14) .076(4) Uani d PDU .50 A 2 C
H40D .3655 .2034 1.2083 .114 Uiso calc PR .50 A 2 H
H40E .2403 .2023 1.1578 .114 Uiso calc PR .50 A 2 H
H40F .3052 .2607 1.0642 .114 Uiso calc PR .50 A 2 H

loop_
_atom_site_aniso_label
_atom_site_aniso_U_11
_atom_site_aniso_U_22
_atom_site_aniso_U_33
_atom_site_aniso_U_12
_atom_site_aniso_U_13
_atom_site_aniso_U_23
C1 .061(3) .070(4) .047(3) -.002(3) .016(2) .000(3)
O1 .097(2) .099(3) .072(2) .010(2) .0381(19) .021(2)
C2 .065(3) .044(3) .052(3) -.005(2) .012(2) .002(2)
Cl2 .1009(9) .0642(10) .0989(11) .0039(8) .0319(7) .0184(9)
C3 .055(3) .056(3) .049(3) -.003(2) .010(2) -.004(3)
C4 .059(3) .055(4) .058(3) -.005(2) .019(2) .002(3)
O4 .110(2) .074(3) .095(3) .0127(19) .060(2) .023(2)
C5 .066(3) .069(4) .073(4) -.004(3) .017(3) -.004(3)
C6 .067(3) .058(4) .097(4) .013(3) .012(3) .005(4)
C7 .068(3) .088(5) .085(4) -.001(3) .022(3) -.015(4)
C8 .058(3) .085(5) .065(4) -.006(3) .018(2) -.003(3)
C9 .051(2) .055(4) .053(3) .002(2) .015(2) -.003(3)
C10 .046(2) .050(3) .059(3) .000(2) .011(2) -.002(3)
N31 .065(2) .073(3) .048(3) .017(2) .0171(19) -.001(2)
C32 .068(3) .076(4) .059(4) .004(3) .019(2) -.006(3)
C33 .064(3) .093(4) .060(3) .000(3) .019(2) -.009(3)
C34 .062(3) .055(3) .075(4) -.004(2) .028(2) -.008(3)
C35 .063(3) .084(4) .079(4) .013(3) .018(3) -.001(3)
C36 .081(3) .076(4) .068(3) .024(3) .020(3) .008(3)
C37 .068(3) .076(5) .090(4) -.003(3) .027(3) -.009(4)
O37 .107(3) .133(4) .136(4) -.056(3) .053(2) -.044(3)
O38 .113(3) .095(3) .157(4) -.018(2) .093(3) -.034(3)
C39A .084(5) .093(6) .086(6) .004(4) .023(4) .007(4)
C40A .091(6) .097(6) .102(6) .002(4) .020(4) -.002(5)
C39B .069(5) .077(5) .075(5) -.006(4) .025(4) -.004(4)
C40B .077(5) .083(5) .075(5) .008(4) .031(4) .001(4)

loop_
_atom_type_symbol
_atom_type_description
_atom_type_scat_dispersion_real
_atom_type_scat_dispersion_imag
_atom_type_scat_source
C C .0033 .0016 'International Tables Vol C Tables 4.2.6.8 and 6.1.1.4'
H H .0000 .0000 'International Tables Vol C Tables 4.2.6.8 and 6.1.1.4'
N N .0061 .0033 'International Tables Vol C Tables 4.2.6.8 and 6.1.1.4'
O O .0106 .0060 'International Tables Vol C Tables 4.2.6.8 and 6.1.1.4'
Cl Cl .1484 .1585 'International Tables Vol C Tables 4.2.6.8 and 6.1.1.4'

loop_
_geom_angle_atom_site_label_1
_geom_angle_atom_site_label_2
_geom_angle_atom_site_label_3
_geom_angle
O1 C1 C2 120.8(5)
O1 C1 C9 121.4(4)
C2 C1 C9 117.6(4)
C3 C2 C1 124.5(4)
C3 C2 Cl2 121.8(4)
C1 C2 Cl2 113.5(3)
C2 C3 N31 126.9(4)
C2 C3 C4 117.7(4)
N31 C3 C4 115.1(4)
O4 C4 C10 120.3(4)
O4 C4 C3 121.0(4)
C10 C4 C3 118.6(4)
C6 C5 C10 120.8(5)
C6 C5 H5 119.6
C10 C5 H5 119.6
C7 C6 C5 118.7(5)
C7 C6 H6 120.6
C5 C6 H6 120.6
C8 C7 C6 121.4(5)
C8 C7 H7 119.3
C6 C7 H7 119.3
C7 C8 C9 119.7(5)
C7 C8 H8 120.2
C9 C8 H8 120.2
C10 C9 C8 119.9(4)
C10 C9 C1 120.6(4)
C8 C9 C1 119.5(5)
C9 C10 C5 119.5(4)
C9 C10 C4 120.8(4)
C5 C10 C4 119.7(4)
C3 N31 C32 121.0(3)
C3 N31 C36 122.6(4)
C32 N31 C36 114.4(3)
N31 C32 C33 111.5(3)
N31 C32 H321 109.3
C33 C32 H321 109.3
N31 C32 H322 109.3
C33 C32 H322 109.3
H321 C32 H322 108.0
C32 C33 C34 111.0(4)
C32 C33 H331 109.4
C34 C33 H331 109.4
C32 C33 H332 109.4
C34 C33 H332 109.4
H331 C33 H332 108.0
C37 C34 C35 111.6(4)
C37 C34 C33 110.8(4)
C35 C34 C33 108.2(4)
C37 C34 H341 108.7
C35 C34 H341 108.7
C33 C34 H341 108.7
C34 C35 C36 112.7(4)
C34 C35 H351 109.1
C36 C35 H351 109.1
C34 C35 H352 109.1
C36 C35 H352 109.1
H351 C35 H352 107.8
N31 C36 C35 109.7(4)
N31 C36 H361 109.7
C35 C36 H361 109.7
N31 C36 H362 109.7
C35 C36 H362 109.7
H361 C36 H362 108.2
O37 C37 O38 122.8(5)
O37 C37 C34 124.7(5)
O38 C37 C34 112.5(5)
C37 O38 C39A 122.9(6)
C40A C39A O38 99.4(8)
O38 C39A H39A 111.9
O38 C39A H39B 111.9
C40A C39A H39A 111.9
C40A C39A H39B 111.9
H39A C39A H39B 109.6
C40B C39B O38 101.1(8)
O38 C39B H39C 111.5
O38 C39B H39D 111.5
C40B C39B H39C 111.5
C40B C39B H39D 111.5
H39C C39B H39D 109.4
C39B C40B H40D 109.5
C39B C40B H40E 109.5
H40D C40B H40E 109.5
C39B C40B H40F 109.5
H40D C40B H40F 109.5
H40E C40B H40F 109.5

loop_
_geom_bond_atom_site_label_1
_geom_bond_atom_site_label_2
_geom_bond_site_symmetry_2
_geom_bond_distance
_geom_bond_publ_flag
C1 O1 . 1.235(5) ?
C1 C2 . 1.459(6) ?
C1 C9 . 1.471(6) ?
C2 C3 . 1.350(5) ?
C2 Cl2 . 1.739(4) ?
C3 N31 . 1.376(5) ?
C3 C4 . 1.509(6) ?
C4 O4 . 1.212(5) ?
C4 C10 . 1.483(5) ?
C5 C6 . 1.389(6) ?
C5 C10 . 1.391(6) ?
C5 H5 . .93 ?
C6 C7 . 1.377(6) ?
C6 H6 . .93 ?
C7 C8 . 1.367(6) ?
C7 H7 . .93 ?
C8 C9 . 1.402(6) ?
C8 H8 . .93 ?
C9 C10 . 1.374(5) ?
N31 C32 . 1.453(5) ?
N31 C36 . 1.458(5) ?
C32 C33 . 1.505(5) ?
C32 H321 . .97 ?
C32 H322 . .97 ?
C33 C34 . 1.515(5) ?
C33 H331 . .97 ?
C33 H332 . .97 ?
C34 C37 . 1.493(6) ?
C34 C35 . 1.513(5) ?
C34 H341 . .98 ?
C35 C36 . 1.517(5) ?
C35 H351 . .97 ?
C35 H352 . .97 ?
C36 H361 . .97 ?
C36 H362 . .97 ?
C37 O37 . 1.190(6) ?
C37 O38 . 1.299(6) ?
O38 C39A . 1.525(9) ?
O38 C39B . 1.518(9) ?
C39A C40A . 1.506(11) ?
C39A H39A . .97 ?
C39A H39B . .97 ?
C40A H40A . .96 ?
C40A H40B . .96 ?
C40A H40C . .96 ?
C39B C40B . 1.512(11) ?
C39B H39C . .97 ?
C39B H39D . .97 ?
C40B H40D . .96 ?
C40B H40E . .96 ?
C40B H40F . .96 ?

loop_
_geom_hbond_atom_site_label_D
_geom_hbond_atom_site_label_H
_geom_hbond_atom_site_label_A
_geom_hbond_site_symmetry_A
_geom_hbond_distance_DH
_geom_hbond_distance_HA
_geom_hbond_distance_DA
_geom_hbond_angle_DHA
_geom_hbond_publ_flag
C8 H8 O1 3_755 .93 2.51 3.285(6) 140.5 yes
C32 H322 O4 . .97 2.31 2.852(6) 114.6 yes
C36 H361 Cl2 . .97 2.70 3.026(5) 100.0 yes

loop_
_geom_torsion_atom_site_label_1
_geom_torsion_atom_site_label_2
_geom_torsion_atom_site_label_3
_geom_torsion_atom_site_label_4
_geom_torsion
O1 C1 C2 C3 -178.6(4)
C9 C1 C2 C3 -2.8(6)
O1 C1 C2 Cl2 -2.8(5)
C9 C1 C2 Cl2 173.0(3)
C1 C2 C3 N31 -173.2(4)
Cl2 C2 C3 N31 11.4(6)
C1 C2 C3 C4 1.1(6)
Cl2 C2 C3 C4 -174.3(3)
C2 C3 C4 O4 -173.3(4)
N31 C3 C4 O4 1.6(6)
C2 C3 C4 C10 2.9(6)
N31 C3 C4 C10 177.9(3)
C10 C5 C6 C7 1.2(7)
C5 C6 C7 C8 -.4(7)
C6 C7 C8 C9 .0(7)
C7 C8 C9 C10 -.3(6)
C7 C8 C9 C1 179.2(4)
O1 C1 C9 C10 176.0(4)
C2 C1 C9 C10 .2(6)
O1 C1 C9 C8 -3.6(6)
C2 C1 C9 C8 -179.3(4)
C8 C9 C10 C5 1.1(6)
C1 C9 C10 C5 -178.4(4)
C8 C9 C10 C4 -176.6(4)
C1 C9 C10 C4 3.9(6)
C6 C5 C10 C9 -1.6(6)
C6 C5 C10 C4 176.2(4)
O4 C4 C10 C9 170.8(4)
C3 C4 C10 C9 -5.5(6)
O4 C4 C10 C5 -6.9(6)
C3 C4 C10 C5 176.8(4)
C2 C3 N31 C32 -131.7(5)
C4 C3 N31 C32 53.9(5)
C2 C3 N31 C36 31.7(6)
C4 C3 N31 C36 -142.7(4)
C3 N31 C32 C33 -139.9(4)
C36 N31 C32 C33 55.4(5)
N31 C32 C33 C34 -55.8(5)
C32 C33 C34 C37 178.6(4)
C32 C33 C34 C35 55.8(5)
C37 C34 C35 C36 -178.5(4)
C33 C34 C35 C36 -56.3(5)
C3 N31 C36 C35 141.7(4)
C32 N31 C36 C35 -53.9(5)
C34 C35 C36 N31 54.8(5)
C35 C34 C37 O37 46.9(7)
C33 C34 C37 O37 -73.8(7)
C35 C34 C37 O38 -135.4(5)
C33 C34 C37 O38 103.9(5)
O37 C37 O38 C39A 17.3(10)
C34 C37 O38 C39A -160.5(6)
C37 O38 C39A C40A -117.0(9)
